data_7016816
loop_
_publ_author_name
'Li, Bo'
'Zang, Shuang-Quan'
'Ji, Can'
'Liang, Ran'
'Hou, Hong-Wei'
'Wu, Yang-Jie'
'Mak, Thomas C. W.'

_publ_section_title
;
 Syntheses, structures and properties of silver-organic frameworks
 constructed with 1,2,3,4-benzenetetracarboxylic acid.
;
_journal_issue 39
_journal_name_full 'Dalton transactions (Cambridge, England : 2003)'
_journal_page_first 10071
_journal_page_last 10081
_journal_paper_doi 10.1039/c1dt10830a
_journal_volume 40
_journal_year 2011
_chemical_formula_sum 'C180 H190 Ag16 N28 O67'
_chemical_formula_weight 5543.52
_chemical_name_systematic
;
?
;
_space_group_IT_number 14
_symmetry_cell_setting monoclinic
_symmetry_space_group_name_Hall '-P 2ybc'
_symmetry_space_group_name_H-M 'P 1 21/c 1'
_atom_sites_solution_hydrogens geom
_atom_sites_solution_primary direct
_atom_sites_solution_secondary difmap
_audit_creation_method SHELXL-97
_cell_angle_alpha 90.00
_cell_angle_beta 94.825(2)
_cell_angle_gamma 90.00
_cell_formula_units_Z 2
_cell_length_a 24.8903(7)
_cell_length_b 17.4034(4)
_cell_length_c 22.5431(3)
_cell_measurement_reflns_used 15616
_cell_measurement_temperature 296
_cell_measurement_theta_max 29.2754
_cell_measurement_theta_min 2.9276
_cell_volume 9730.5(4)
_computing_structure_refinement 'SHELXL-97 (Sheldrick, 1997)'
_computing_structure_solution 'SHELXS-97 (Sheldrick, 1990)'
_diffrn_ambient_temperature 296
_diffrn_measured_fraction_theta_full 0.998
_diffrn_measured_fraction_theta_max 0.998
_diffrn_radiation_monochromator graphite
_diffrn_radiation_source 'fine-focus sealed tube'
_diffrn_radiation_type MoK\a
_diffrn_radiation_wavelength 0.71073
_diffrn_reflns_av_R_equivalents 0.0328
_diffrn_reflns_av_sigmaI/netI 0.0418
_diffrn_reflns_limit_h_max 26
_diffrn_reflns_limit_h_min -29
_diffrn_reflns_limit_k_max 20
_diffrn_reflns_limit_k_min -17
_diffrn_reflns_limit_l_max 26
_diffrn_reflns_limit_l_min -26
_diffrn_reflns_number 46277
_diffrn_reflns_theta_full 25.00
_diffrn_reflns_theta_max 25.00
_diffrn_reflns_theta_min 2.93
_exptl_absorpt_coefficient_mu 1.666
_exptl_absorpt_correction_T_max 0.7764
_exptl_absorpt_correction_T_min 0.7316
_exptl_absorpt_correction_type multi-scan
_exptl_absorpt_process_details SADABS(2009)
_exptl_crystal_density_diffrn 1.892
_exptl_crystal_density_method 'not measured'
_exptl_crystal_F_000 5508
_exptl_crystal_size_max 0.20
_exptl_crystal_size_mid 0.18
_exptl_crystal_size_min 0.16
_refine_diff_density_max 1.173
_refine_diff_density_min -0.806
_refine_diff_density_rms 0.087
_refine_ls_extinction_method none
_refine_ls_goodness_of_fit_ref 1.079
_refine_ls_hydrogen_treatment constr
_refine_ls_matrix_type full
_refine_ls_number_parameters 1320
_refine_ls_number_reflns 17118
_refine_ls_number_restraints 12
_refine_ls_restrained_S_all 1.080
_refine_ls_R_factor_all 0.0691
_refine_ls_R_factor_gt 0.0413
_refine_ls_shift/su_max 0.002
_refine_ls_shift/su_mean 0.000
_refine_ls_structure_factor_coef Fsqd
_refine_ls_weighting_details 'calc w=1/[\s^2^(Fo^2^)+(0.0466P)^2^+1.8243P] where P=(Fo^2^+2Fc^2^)/3'
_refine_ls_weighting_scheme calc
_refine_ls_wR_factor_gt 0.0964
_refine_ls_wR_factor_ref 0.1052
_reflns_number_gt 12212
_reflns_number_total 17118
_reflns_threshold_expression >2sigma(I)
_cod_data_source_file c1dt10830a.txt
_cod_data_source_block 3
_cod_original_sg_symbol_H-M 'P 21/c'
_cod_database_code 7016816

loop_
_symmetry_equiv_pos_as_xyz
'x, y, z'
'-x, y+1/2, -z+1/2'
'-x, -y, -z'
'x, -y-1/2, z-1/2'

loop_
_atom_site_label
_atom_site_type_symbol
_atom_site_fract_x
_atom_site_fract_y
_atom_site_fract_z
_atom_site_U_iso_or_equiv
_atom_site_adp_type
_atom_site_occupancy
_atom_site_symmetry_multiplicity
_atom_site_calc_flag
_atom_site_refinement_flags
_atom_site_disorder_assembly
_atom_site_disorder_group
Ag1 Ag 0.299058(19) 0.30707(2) 0.442413(15) 0.04537(12) Uani 1 1 d . . .
Ag7 Ag 0.127346(18) 0.69350(2) 0.723052(15) 0.04280(12) Uani 1 1 d . . .
Ag2 Ag 0.14784(2) 0.31223(2) 0.385658(15) 0.04747(13) Uani 1 1 d . . .
Ag4 Ag 0.219303(16) 0.50436(2) 0.578988(14) 0.03921(11) Uani 1 1 d . . .
Ag6 Ag 0.273949(19) 0.68469(2) 0.763802(15) 0.04498(12) Uani 1 1 d . . .
Ag3 Ag 0.014766(19) 0.25659(2) 0.318249(15) 0.04874(13) Uani 1 1 d . . .
Ag8 Ag 0.43894(2) 0.24906(3) 0.480330(16) 0.05711(14) Uani 1 1 d . . .
Ag5 Ag 0.41347(2) 0.75681(3) 0.339643(17) 0.06968(17) Uani 1 1 d . . .
N1 N 0.30493(17) 0.2813(2) 0.53784(15) 0.0349(10) Uani 1 1 d . . .
N2 N 0.29456(16) 0.2186(2) 0.84796(15) 0.0329(9) Uani 1 1 d . . .
N3 N 0.15117(16) 0.2891(2) 0.48115(15) 0.0313(9) Uani 1 1 d . . .
N4 N 0.14847(16) 0.2130(2) 0.79082(15) 0.0321(9) Uani 1 1 d . . .
N5 N 0.12315(16) 0.7161(2) 0.62770(15) 0.0314(9) Uani 1 1 d . . .
N6 N 0.13511(16) 0.7793(2) 0.31758(15) 0.0316(9) Uani 1 1 d . . .
N7 N 0.28015(16) 0.7149(2) 0.66943(15) 0.0315(9) Uani 1 1 d . . .
N8 N 0.27806(16) 0.7889(2) 0.35974(15) 0.0322(9) Uani 1 1 d . . .
N9 N 0.01756(17) 0.2515(2) 0.41264(15) 0.0362(10) Uani 1 1 d . . .
N10 N 0.00940(16) 0.2466(2) 0.72369(16) 0.0345(10) Uani 1 1 d . . .
N11 N 0.44317(17) 0.2443(2) 0.57476(15) 0.0371(10) Uani 1 1 d . . .
N12 N 0.43738(17) 0.2520(2) 0.88603(15) 0.0356(10) Uani 1 1 d . . .
N13 N 0.41832(17) 0.7572(3) 0.43388(16) 0.0421(11) Uani 1 1 d . . .
N14 N 0.41282(17) 0.7457(2) 0.74583(16) 0.0406(11) Uani 1 1 d . . .
O1 O 0.39122(14) 0.50607(19) 0.27189(14) 0.0438(9) Uani 1 1 d . . .
O2 O 0.40644(14) 0.5766(2) 0.35336(15) 0.0498(10) Uani 1 1 d . . .
O3 O 0.34459(13) 0.53853(17) 0.48079(12) 0.0359(8) Uani 1 1 d . . .
O4 O 0.36731(14) 0.43250(18) 0.43355(14) 0.0408(8) Uani 1 1 d . . .
O5 O 0.21400(13) 0.53426(16) 0.48659(12) 0.0314(7) Uani 1 1 d . . .
O6 O 0.24222(13) 0.41510(17) 0.47142(12) 0.0339(8) Uani 1 1 d . . .
O7 O 0.13880(13) 0.45182(17) 0.39234(13) 0.0347(8) Uani 1 1 d . . .
O8 O 0.11465(14) 0.52408(19) 0.31277(14) 0.0428(9) Uani 1 1 d . . .
O9 O 0.05942(14) 0.49009(19) 0.89322(14) 0.0440(9) Uani 1 1 d . . .
O10 O 0.04125(14) 0.4211(2) 0.81045(14) 0.0470(9) Uani 1 1 d . . .
O11 O 0.10089(14) 0.46572(18) 0.68130(13) 0.0396(8) Uani 1 1 d . . .
O12 O 0.07630(13) 0.56640(17) 0.73357(13) 0.0353(8) Uani 1 1 d . . .
O13 O 0.22718(13) 0.47383(17) 0.67063(12) 0.0345(8) Uani 1 1 d . . .
O14 O 0.20299(12) 0.59237(16) 0.69392(12) 0.0308(7) Uani 1 1 d . . .
O15 O 0.30862(13) 0.54751(18) 0.76587(13) 0.0381(8) Uani 1 1 d . . .
O16 O 0.33354(13) 0.47408(18) 0.84380(13) 0.0392(8) Uani 1 1 d . . .
O1W O 0.11115(16) 0.5031(2) 0.00459(16) 0.0722(13) Uani 1 1 d . . .
H1WA H 0.0914 0.4896 0.0317 0.108 Uiso 1 1 d R . .
H1WB H 0.0929 0.5055 -0.0290 0.108 Uiso 1 1 d R . .
O2W' O 0.1959(4) 0.5140(4) 0.1237(4) 0.0526(14) Uani 0.430(5) 1 d PU A 1
H2WD H 0.1736 0.5131 0.0931 0.063 Uiso 0.430(5) 1 d PR A 1
H2WC H 0.2296 0.5187 0.1124 0.079 Uiso 0.430(5) 1 d PR A 1
O2W O 0.2058(3) 0.5023(3) 0.0634(3) 0.0526(14) Uani 0.570(5) 1 d PU A 2
H2WA H 0.2397 0.5025 0.0609 0.079 Uiso 0.570(5) 1 d PR A 2
H2WB H 0.1921 0.5224 0.0468 0.079 Uiso 0.570(5) 1 d PR A 2
O3W O 0.3093(2) 0.4993(3) 0.0456(2) 0.118(2) Uani 1 1 d . . .
H3WA H 0.3264 0.4621 0.0317 0.177 Uiso 1 1 d R . .
H3WC H 0.3230 0.5416 0.0555 0.177 Uiso 1 1 d R . .
O4W O 0.3758(2) 0.4888(3) 0.14983(19) 0.1073(19) Uani 1 1 d . . .
H4WA H 0.3808 0.4942 0.1874 0.129 Uiso 1 1 d R . .
H4WB H 0.3441 0.4720 0.1407 0.161 Uiso 1 1 d R . .
O5W O 0.02462(14) 0.41206(19) 0.32261(15) 0.0500(10) Uani 1 1 d . . .
H5WB H 0.0503 0.4438 0.3200 0.060 Uiso 1 1 d R . .
H5WA H -0.0019 0.4248 0.2984 0.075 Uiso 1 1 d R . .
O6W O 0.05831(15) 0.5217(2) 0.45270(15) 0.0559(10) Uani 1 1 d . . .
H6WB H 0.0828 0.5004 0.4342 0.067 Uiso 1 1 d R . .
H6WA H 0.0618 0.5081 0.4890 0.084 Uiso 1 1 d R . .
O7W O 0.05196(17) 0.4965(2) 0.57151(15) 0.0599(11) Uani 1 1 d . . .
H7A H 0.0674 0.4869 0.6057 0.072 Uiso 1 1 d R . .
H7WB H 0.0185 0.5038 0.5744 0.090 Uiso 1 1 d R . .
O8W O 0.38856(16) 0.5001(2) 0.58927(14) 0.0618(11) Uani 1 1 d . . .
H8WA H 0.3744 0.5122 0.5550 0.074 Uiso 1 1 d R . .
H8WB H 0.4214 0.4882 0.5870 0.093 Uiso 1 1 d R . .
O9W O 0.39270(16) 0.4836(2) 0.70907(15) 0.0598(11) Uani 1 1 d . . .
H9WA H 0.3672 0.5034 0.7268 0.072 Uiso 1 1 d R . .
H9WB H 0.3860 0.4886 0.6717 0.090 Uiso 1 1 d R . .
O10W O 0.3587(3) 0.4242(3) 0.9590(2) 0.126(2) Uani 1 1 d . . .
H10B H 0.3508 0.4401 0.9237 0.151 Uiso 1 1 d R . .
H10A H 0.3912 0.4087 0.9625 0.189 Uiso 1 1 d R . .
O11W O 0.4620(5) 0.4518(6) 0.9788(5) 0.130(4) Uani 0.50 1 d P . .
H11B H 0.4799 0.4616 0.9565 0.156 Uiso 0.50 1 d PR . .
H11A H 0.4793 0.4447 1.0099 0.195 Uiso 0.50 1 d PR . .
O12W O 0.5261(3) 0.4859(3) 0.9017(3) 0.144(3) Uani 1 1 d . . .
H12B H 0.5111 0.5187 0.8816 0.173 Uiso 1 1 d R . .
H12A H 0.5590 0.4869 0.8876 0.216 Uiso 1 1 d R . .
O13W O 0.50163(17) 0.5054(2) 0.75471(18) 0.0733(13) Uani 1 1 d . . .
H13A H 0.5276 0.4743 0.7626 0.110 Uiso 1 1 d R . .
H13B H 0.4787 0.4740 0.7385 0.110 Uiso 1 1 d R . .
O14W O 0.50016(16) 0.5184(2) 0.40788(17) 0.0721(13) Uani 1 1 d . . .
H14A H 0.4712 0.5367 0.3908 0.087 Uiso 1 1 d R . .
H14B H 0.4933 0.4814 0.4270 0.108 Uiso 1 1 d R . .
O15W O 0.43222(19) 0.5533(3) 0.8457(2) 0.0984(17) Uani 1 1 d . . .
H15B H 0.4023 0.5296 0.8455 0.118 Uiso 1 1 d R . .
H15A H 0.4401 0.5323 0.8135 0.148 Uiso 1 1 d R . .
O16W O 0.46498(14) 0.40316(19) 0.48260(14) 0.0509(10) Uani 1 1 d . . .
H16A H 0.4354 0.4119 0.4676 0.061 Uiso 1 1 d R . .
H16B H 0.4656 0.4275 0.5169 0.076 Uiso 1 1 d R . .
O17W O 0.92953(16) 0.4183(2) 0.79771(15) 0.0646(11) Uani 1 1 d . . .
H17B H 0.8985 0.4223 0.7792 0.077 Uiso 1 1 d R . .
H17A H 0.9508 0.4504 0.7836 0.097 Uiso 1 1 d R . .
O18W O 0.95088(17) 0.5048(2) 0.90328(18) 0.0748(13) Uani 1 1 d . . .
H18A H 0.9843 0.4869 0.9124 0.112 Uiso 1 1 d R . .
H18B H 0.9372 0.4845 0.8746 0.112 Uiso 1 1 d R . .
C1 C 0.31797(18) 0.5311(2) 0.32886(17) 0.0229(10) Uani 1 1 d . . .
C2 C 0.30109(18) 0.5130(2) 0.38509(16) 0.0213(10) Uani 1 1 d . . .
C3 C 0.24628(17) 0.5046(2) 0.39275(17) 0.0203(9) Uani 1 1 d . . .
C4 C 0.20761(18) 0.5148(2) 0.34506(17) 0.0228(10) Uani 1 1 d . . .
C5 C 0.2246(2) 0.5358(2) 0.29082(18) 0.0313(11) Uani 1 1 d . . .
H5 H 0.1990 0.5452 0.2592 0.038 Uiso 1 1 calc R . .
C6 C 0.27847(19) 0.5433(2) 0.28184(18) 0.0295(11) Uani 1 1 d . . .
H6 H 0.2886 0.5565 0.2444 0.035 Uiso 1 1 calc R . .
C7 C 0.3767(2) 0.5381(3) 0.31780(19) 0.0333(11) Uani 1 1 d . . .
C8 C 0.34189(18) 0.4936(2) 0.43698(17) 0.0256(10) Uani 1 1 d . . .
C9 C 0.23197(17) 0.4817(2) 0.45466(18) 0.0239(10) Uani 1 1 d . . .
C10 C 0.14897(19) 0.4963(2) 0.35068(18) 0.0273(10) Uani 1 1 d . . .
C11 C 0.13039(18) 0.4659(2) 0.83285(17) 0.0247(10) Uani 1 1 d . . .
C12 C 0.14515(18) 0.4870(2) 0.77662(17) 0.0222(10) Uani 1 1 d . . .
C13 C 0.19981(18) 0.4962(2) 0.76734(17) 0.0224(10) Uani 1 1 d . . .
C14 C 0.24009(18) 0.4844(2) 0.81400(17) 0.0235(10) Uani 1 1 d . . .
C15 C 0.2241(2) 0.4601(2) 0.86916(18) 0.0316(11) Uani 1 1 d . . .
H15 H 0.2502 0.4491 0.9000 0.038 Uiso 1 1 calc R . .
C16 C 0.1701(2) 0.4524(2) 0.87853(18) 0.0294(11) Uani 1 1 d . . .
H16 H 0.1604 0.4379 0.9159 0.035 Uiso 1 1 calc R . .
C17 C 0.0720(2) 0.4582(2) 0.84600(19) 0.0308(11) Uani 1 1 d . . .
C18 C 0.10330(18) 0.5073(2) 0.72614(18) 0.0249(10) Uani 1 1 d . . .
C19 C 0.21195(18) 0.5243(2) 0.70610(17) 0.0230(10) Uani 1 1 d . . .
C20 C 0.29796(19) 0.5028(2) 0.80704(18) 0.0287(11) Uani 1 1 d . . .
C21 C 0.3100(2) 0.2099(3) 0.5615(2) 0.0424(13) Uani 1 1 d . . .
H21 H 0.3145 0.1687 0.5361 0.051 Uiso 1 1 calc R . .
C22 C 0.3087(2) 0.1954(3) 0.6212(2) 0.0427(14) Uani 1 1 d . . .
H22 H 0.3131 0.1455 0.6355 0.051 Uiso 1 1 calc R . .
C23 C 0.30079(19) 0.2553(2) 0.66054(18) 0.0262(10) Uani 1 1 d . . .
C24 C 0.2966(2) 0.3279(3) 0.63630(19) 0.0374(13) Uani 1 1 d . . .
H24 H 0.2921 0.3701 0.6607 0.045 Uiso 1 1 calc R . .
C25 C 0.2989(2) 0.3381(3) 0.57597(19) 0.0404(13) Uani 1 1 d . . .
H25 H 0.2962 0.3879 0.5611 0.048 Uiso 1 1 calc R . .
C26 C 0.29878(18) 0.2427(2) 0.72490(19) 0.0267(10) Uani 1 1 d . . .
C27 C 0.2845(2) 0.1727(3) 0.74761(19) 0.0360(12) Uani 1 1 d . . .
H27 H 0.2763 0.1317 0.7220 0.043 Uiso 1 1 calc R . .
C28 C 0.2822(2) 0.1632(3) 0.80787(19) 0.0357(12) Uani 1 1 d . . .
H28 H 0.2715 0.1157 0.8216 0.043 Uiso 1 1 calc R . .
C29 C 0.3081(2) 0.2869(2) 0.82566(19) 0.0329(12) Uani 1 1 d . . .
H29 H 0.3161 0.3271 0.8521 0.039 Uiso 1 1 calc R . .
C30 C 0.3108(2) 0.3006(2) 0.76625(18) 0.0317(11) Uani 1 1 d . . .
H30 H 0.3207 0.3490 0.7535 0.038 Uiso 1 1 calc R . .
C31 C 0.1603(2) 0.2187(3) 0.5041(2) 0.0434(14) Uani 1 1 d . . .
H31 H 0.1655 0.1786 0.4779 0.052 Uiso 1 1 calc R . .
C32 C 0.1624(2) 0.2023(3) 0.5633(2) 0.0404(13) Uani 1 1 d . . .
H32 H 0.1697 0.1525 0.5766 0.048 Uiso 1 1 calc R . .
C33 C 0.15339(19) 0.2606(2) 0.60417(17) 0.0264(10) Uani 1 1 d . . .
C34 C 0.14456(18) 0.3329(2) 0.58079(18) 0.0275(10) Uani 1 1 d . . .
H34 H 0.1392 0.3740 0.6059 0.033 Uiso 1 1 calc R . .
C35 C 0.14368(19) 0.3446(2) 0.52001(18) 0.0307(11) Uani 1 1 d . . .
H35 H 0.1375 0.3942 0.5056 0.037 Uiso 1 1 calc R . .
C36 C 0.15190(19) 0.2445(2) 0.66852(18) 0.0266(10) Uani 1 1 d . . .
C37 C 0.1349(2) 0.1731(2) 0.68916(19) 0.0312(11) Uani 1 1 d . . .
H37 H 0.1243 0.1344 0.6622 0.037 Uiso 1 1 calc R . .
C38 C 0.1339(2) 0.1606(3) 0.74899(19) 0.0349(12) Uani 1 1 d . . .
H38 H 0.1224 0.1128 0.7614 0.042 Uiso 1 1 calc R . .
C39 C 0.1646(2) 0.2815(3) 0.77036(18) 0.0322(11) Uani 1 1 d . . .
H39 H 0.1751 0.3192 0.7982 0.039 Uiso 1 1 calc R . .
C40 C 0.1666(2) 0.2991(2) 0.71154(18) 0.0314(11) Uani 1 1 d . . .
H40 H 0.1778 0.3476 0.7004 0.038 Uiso 1 1 calc R . .
C41 C 0.1323(2) 0.6593(3) 0.59018(18) 0.0320(11) Uani 1 1 d . . .
H41 H 0.1367 0.6100 0.6057 0.038 Uiso 1 1 calc R . .
C42 C 0.1357(2) 0.6689(2) 0.53036(18) 0.0307(11) Uani 1 1 d . . .
H42 H 0.1425 0.6269 0.5066 0.037 Uiso 1 1 calc R . .
C43 C 0.12895(17) 0.7413(2) 0.50535(18) 0.0245(10) Uani 1 1 d . . .
C44 C 0.1183(2) 0.8008(2) 0.54397(19) 0.0331(11) Uani 1 1 d . . .
H44 H 0.1128 0.8504 0.5294 0.040 Uiso 1 1 calc R . .
C45 C 0.1159(2) 0.7864(3) 0.60334(19) 0.0349(12) Uani 1 1 d . . .
H45 H 0.1089 0.8272 0.6282 0.042 Uiso 1 1 calc R . .
C46 C 0.13126(18) 0.7545(2) 0.44079(18) 0.0266(10) Uani 1 1 d . . .
C47 C 0.12056(19) 0.6961(2) 0.39901(18) 0.0293(11) Uani 1 1 d . . .
H47 H 0.1121 0.6470 0.4117 0.035 Uiso 1 1 calc R . .
C48 C 0.1225(2) 0.7105(3) 0.33989(19) 0.0326(11) Uani 1 1 d . . .
H48 H 0.1146 0.6704 0.3133 0.039 Uiso 1 1 calc R . .
C49 C 0.1461(2) 0.8351(3) 0.35774(19) 0.0377(13) Uani 1 1 d . . .
H49 H 0.1553 0.8833 0.3440 0.045 Uiso 1 1 calc R . .
C50 C 0.1445(2) 0.8253(2) 0.41750(19) 0.0328(11) Uani 1 1 d . . .
H50 H 0.1525 0.8664 0.4430 0.039 Uiso 1 1 calc R . .
C51 C 0.29217(18) 0.6603(2) 0.63157(18) 0.0277(10) Uani 1 1 d . . .
H51 H 0.3017 0.6120 0.6468 0.033 Uiso 1 1 calc R . .
C52 C 0.29126(18) 0.6713(2) 0.57082(18) 0.0261(10) Uani 1 1 d . . .
H52 H 0.2997 0.6310 0.5461 0.031 Uiso 1 1 calc R . .
C53 C 0.27759(18) 0.7434(2) 0.54665(18) 0.0253(10) Uani 1 1 d . . .
C54 C 0.2650(2) 0.7996(3) 0.58681(19) 0.0389(13) Uani 1 1 d . . .
H54 H 0.2554 0.8486 0.5732 0.047 Uiso 1 1 calc R . .
C55 C 0.2666(2) 0.7835(3) 0.64656(19) 0.0393(13) Uani 1 1 d . . .
H55 H 0.2578 0.8224 0.6723 0.047 Uiso 1 1 calc R . .
C56 C 0.27760(19) 0.7585(2) 0.48181(17) 0.0258(10) Uani 1 1 d . . .
C57 C 0.26569(19) 0.7021(2) 0.43947(18) 0.0300(11) Uani 1 1 d . . .
H57 H 0.2576 0.6525 0.4512 0.036 Uiso 1 1 calc R . .
C58 C 0.2659(2) 0.7195(3) 0.38022(18) 0.0333(12) Uani 1 1 d . . .
H58 H 0.2570 0.6808 0.3526 0.040 Uiso 1 1 calc R . .
C59 C 0.2906(2) 0.8427(3) 0.40091(19) 0.0394(13) Uani 1 1 d . . .
H59 H 0.2998 0.8913 0.3881 0.047 Uiso 1 1 calc R . .
C60 C 0.2906(2) 0.8303(2) 0.46067(18) 0.0345(12) Uani 1 1 d . . .
H60 H 0.2994 0.8701 0.4873 0.041 Uiso 1 1 calc R . .
C61 C 0.0245(2) 0.1862(3) 0.4431(2) 0.0398(13) Uani 1 1 d . . .
H61 H 0.0306 0.1412 0.4226 0.048 Uiso 1 1 calc R . .
C62 C 0.0228(2) 0.1833(3) 0.50371(19) 0.0366(12) Uani 1 1 d . . .
H62 H 0.0285 0.1369 0.5237 0.044 Uiso 1 1 calc R . .
C63 C 0.01275(18) 0.2493(2) 0.53538(18) 0.0256(10) Uani 1 1 d . . .
C64 C 0.00502(19) 0.3169(2) 0.50297(18) 0.0302(11) Uani 1 1 d . . .
H64 H -0.0020 0.3627 0.5222 0.036 Uiso 1 1 calc R . .
C65 C 0.0078(2) 0.3157(3) 0.44257(19) 0.0352(12) Uani 1 1 d . . .
H65 H 0.0027 0.3614 0.4215 0.042 Uiso 1 1 calc R . .
C66 C 0.01040(18) 0.2486(2) 0.60025(18) 0.0240(10) Uani 1 1 d . . .
C67 C -0.00342(19) 0.1825(2) 0.63059(18) 0.0283(11) Uani 1 1 d . . .
H67 H -0.0126 0.1377 0.6096 0.034 Uiso 1 1 calc R . .
C68 C -0.0035(2) 0.1839(3) 0.69081(19) 0.0357(12) Uani 1 1 d . . .
H68 H -0.0129 0.1393 0.7102 0.043 Uiso 1 1 calc R . .
C69 C 0.02197(19) 0.3107(3) 0.69565(18) 0.0312(11) Uani 1 1 d . . .
H69 H 0.0304 0.3547 0.7180 0.037 Uiso 1 1 calc R . .
C70 C 0.02290(19) 0.3141(2) 0.63471(18) 0.0291(11) Uani 1 1 d . . .
H70 H 0.0318 0.3598 0.6165 0.035 Uiso 1 1 calc R . .
C71 C 0.4544(2) 0.1818(3) 0.6070(2) 0.0472(15) Uani 1 1 d . . .
H71 H 0.4612 0.1364 0.5872 0.057 Uiso 1 1 calc R . .
C72 C 0.4564(2) 0.1806(3) 0.6680(2) 0.0393(13) Uani 1 1 d . . .
H72 H 0.4646 0.1353 0.6888 0.047 Uiso 1 1 calc R . .
C73 C 0.44616(19) 0.2477(2) 0.69871(18) 0.0279(10) Uani 1 1 d . . .
C74 C 0.4358(2) 0.3121(3) 0.6646(2) 0.0423(14) Uani 1 1 d . . .
H74 H 0.4295 0.3588 0.6830 0.051 Uiso 1 1 calc R . .
C75 C 0.4345(2) 0.3083(3) 0.6041(2) 0.0433(14) Uani 1 1 d . . .
H75 H 0.4273 0.3531 0.5824 0.052 Uiso 1 1 calc R . .
C76 C 0.44417(18) 0.2484(2) 0.76328(18) 0.0274(10) Uani 1 1 d . . .
C77 C 0.4301(2) 0.1836(2) 0.79474(19) 0.0338(12) Uani 1 1 d . . .
H77 H 0.4225 0.1377 0.7746 0.041 Uiso 1 1 calc R . .
C78 C 0.4276(2) 0.1871(3) 0.85476(19) 0.0370(12) Uani 1 1 d . . .
H78 H 0.4188 0.1428 0.8749 0.044 Uiso 1 1 calc R . .
C79 C 0.4511(2) 0.3146(3) 0.8562(2) 0.0470(14) Uani 1 1 d . . .
H79 H 0.4588 0.3595 0.8776 0.056 Uiso 1 1 calc R . .
C80 C 0.4545(2) 0.3157(3) 0.79605(19) 0.0402(13) Uani 1 1 d . . .
H80 H 0.4636 0.3608 0.7771 0.048 Uiso 1 1 calc R . .
C81 C 0.4117(2) 0.6914(3) 0.4632(2) 0.0429(13) Uani 1 1 d . . .
H81 H 0.4057 0.6466 0.4412 0.052 Uiso 1 1 calc R . .
C82 C 0.4133(2) 0.6871(3) 0.5231(2) 0.0372(12) Uani 1 1 d . . .
H82 H 0.4090 0.6398 0.5414 0.045 Uiso 1 1 calc R . .
C83 C 0.42120(19) 0.7524(3) 0.55725(18) 0.0301(11) Uani 1 1 d . . .
C84 C 0.4295(2) 0.8215(3) 0.52751(19) 0.0430(14) Uani 1 1 d . . .
H84 H 0.4365 0.8668 0.5487 0.052 Uiso 1 1 calc R . .
C85 C 0.4271(2) 0.8212(3) 0.4664(2) 0.0472(14) Uani 1 1 d . . .
H85 H 0.4318 0.8673 0.4467 0.057 Uiso 1 1 calc R . .
C86 C 0.41933(19) 0.7503(2) 0.62319(18) 0.0285(11) Uani 1 1 d . . .
C87 C 0.4276(2) 0.6830(3) 0.6551(2) 0.0396(13) Uani 1 1 d . . .
H87 H 0.4356 0.6377 0.6358 0.048 Uiso 1 1 calc R . .
C88 C 0.4241(2) 0.6833(3) 0.7150(2) 0.0440(14) Uani 1 1 d . . .
H88 H 0.4298 0.6373 0.7355 0.053 Uiso 1 1 calc R . .
C89 C 0.4050(2) 0.8107(3) 0.7155(2) 0.0486(14) Uani 1 1 d . . .
H89 H 0.3978 0.8552 0.7362 0.058 Uiso 1 1 calc R . .
C90 C 0.4071(2) 0.8152(3) 0.6549(2) 0.0428(14) Uani 1 1 d . . .
H90 H 0.4004 0.8616 0.6353 0.051 Uiso 1 1 calc R . .

loop_
_atom_site_aniso_label
_atom_site_aniso_U_11
_atom_site_aniso_U_22
_atom_site_aniso_U_33
_atom_site_aniso_U_23
_atom_site_aniso_U_13
_atom_site_aniso_U_12
Ag1 0.0706(3) 0.0488(2) 0.01733(17) -0.00266(15) 0.00741(19) 0.0053(2)
Ag7 0.0657(3) 0.0462(2) 0.01727(17) -0.00083(15) 0.00758(18) -0.0032(2)
Ag2 0.0786(3) 0.0479(2) 0.01720(17) 0.00071(15) 0.01152(19) -0.0027(2)
Ag4 0.0521(3) 0.0501(2) 0.01667(17) -0.00180(15) 0.00985(17) -0.0008(2)
Ag6 0.0732(3) 0.0470(2) 0.01551(17) 0.00258(15) 0.00837(19) 0.0069(2)
Ag3 0.0643(3) 0.0694(3) 0.01311(17) -0.00096(16) 0.00694(18) 0.0023(2)
Ag8 0.0850(4) 0.0710(3) 0.01619(18) 0.00175(17) 0.0092(2) 0.0136(3)
Ag5 0.0594(3) 0.1354(5) 0.01472(19) -0.0071(2) 0.0062(2) -0.0061(3)
N1 0.049(3) 0.037(2) 0.0181(18) 0.0005(16) 0.0026(18) 0.009(2)
N2 0.047(3) 0.033(2) 0.0185(18) 0.0024(16) 0.0014(18) 0.002(2)
N3 0.042(3) 0.034(2) 0.0181(18) -0.0011(16) 0.0048(18) -0.0050(19)
N4 0.042(3) 0.036(2) 0.0179(18) 0.0043(16) 0.0011(18) 0.004(2)
N5 0.040(3) 0.034(2) 0.0206(18) 0.0041(16) 0.0009(18) 0.0025(19)
N6 0.045(3) 0.031(2) 0.0194(18) 0.0017(16) 0.0027(18) 0.0042(19)
N7 0.045(3) 0.033(2) 0.0165(18) -0.0020(16) 0.0048(18) -0.005(2)
N8 0.044(3) 0.035(2) 0.0174(18) -0.0007(16) 0.0012(18) -0.001(2)
N9 0.049(3) 0.046(2) 0.0142(18) -0.0011(17) 0.0056(18) 0.008(2)
N10 0.040(3) 0.044(2) 0.0191(19) -0.0010(17) 0.0018(18) 0.000(2)
N11 0.052(3) 0.043(2) 0.0175(18) 0.0034(17) 0.0061(19) 0.005(2)
N12 0.045(3) 0.044(2) 0.0179(18) 0.0012(17) 0.0051(18) -0.005(2)
N13 0.042(3) 0.067(3) 0.0174(19) -0.007(2) 0.0056(19) -0.006(2)
N14 0.047(3) 0.058(3) 0.0168(19) 0.0035(19) 0.0027(19) 0.001(2)
O1 0.039(2) 0.060(2) 0.0341(18) -0.0136(16) 0.0151(16) -0.0027(18)
O2 0.037(2) 0.071(2) 0.042(2) -0.0254(18) 0.0069(17) -0.0180(19)
O3 0.044(2) 0.0378(18) 0.0237(16) -0.0100(14) -0.0066(15) 0.0033(16)
O4 0.042(2) 0.041(2) 0.0383(18) -0.0069(15) -0.0036(16) 0.0165(18)
O5 0.043(2) 0.0339(17) 0.0179(14) -0.0056(13) 0.0070(14) 0.0035(16)
O6 0.041(2) 0.0342(18) 0.0281(16) 0.0083(14) 0.0093(15) 0.0110(16)
O7 0.032(2) 0.0379(18) 0.0341(17) 0.0056(14) 0.0041(15) -0.0017(15)
O8 0.031(2) 0.057(2) 0.0381(19) 0.0080(16) -0.0074(17) 0.0021(18)
O9 0.041(2) 0.060(2) 0.0323(18) -0.0167(16) 0.0151(16) -0.0090(18)
O10 0.041(2) 0.064(2) 0.0367(19) -0.0205(17) 0.0102(17) -0.0191(19)
O11 0.049(2) 0.0433(19) 0.0247(16) -0.0097(14) -0.0063(16) 0.0061(17)
O12 0.030(2) 0.0349(18) 0.0410(18) -0.0020(15) 0.0004(15) 0.0080(16)
O13 0.049(2) 0.0406(18) 0.0153(14) -0.0032(13) 0.0092(15) 0.0013(16)
O14 0.037(2) 0.0278(17) 0.0291(16) 0.0087(13) 0.0096(15) 0.0025(15)
O15 0.034(2) 0.047(2) 0.0347(18) 0.0119(15) 0.0082(16) 0.0034(16)
O16 0.034(2) 0.049(2) 0.0326(18) 0.0061(15) -0.0052(16) 0.0040(17)
O1W 0.062(3) 0.114(4) 0.041(2) -0.008(2) 0.004(2) -0.019(3)
O2W' 0.0507(18) 0.0578(18) 0.0492(17) -0.0028(13) 0.0039(13) -0.0001(13)
O2W 0.0507(18) 0.0578(18) 0.0492(17) -0.0028(13) 0.0039(13) -0.0001(13)
O3W 0.127(5) 0.113(4) 0.111(4) 0.011(3) -0.006(4) 0.012(4)
O4W 0.154(6) 0.104(4) 0.058(3) -0.021(3) -0.026(3) -0.004(4)
O5W 0.041(2) 0.051(2) 0.055(2) 0.0059(17) -0.0119(19) -0.0031(18)
O6W 0.067(3) 0.063(2) 0.040(2) -0.0047(17) 0.0177(19) 0.015(2)
O7W 0.075(3) 0.071(3) 0.0324(19) 0.0064(18) -0.002(2) 0.004(2)
O8W 0.064(3) 0.092(3) 0.0298(19) 0.0100(18) 0.0036(19) 0.015(2)
O9W 0.065(3) 0.078(3) 0.038(2) 0.0028(18) 0.0147(19) 0.029(2)
O10W 0.186(6) 0.134(5) 0.059(3) 0.040(3) 0.017(4) 0.010(4)
O11W 0.131(11) 0.139(10) 0.119(9) -0.039(8) -0.003(8) 0.024(8)
O12W 0.151(6) 0.081(4) 0.190(7) 0.022(4) -0.047(5) 0.009(4)
O13W 0.055(3) 0.086(3) 0.079(3) -0.010(2) 0.008(2) -0.005(2)
O14W 0.050(3) 0.101(3) 0.063(3) 0.019(2) -0.007(2) -0.018(2)
O15W 0.074(4) 0.146(5) 0.076(3) -0.014(3) 0.010(3) -0.050(3)
O16W 0.048(2) 0.062(2) 0.041(2) 0.0013(17) -0.0047(18) 0.009(2)
O17W 0.054(3) 0.093(3) 0.047(2) 0.020(2) 0.003(2) -0.014(2)
O18W 0.062(3) 0.102(3) 0.064(3) -0.023(2) 0.026(2) -0.009(3)
C1 0.028(3) 0.022(2) 0.019(2) -0.0040(17) 0.0027(19) 0.000(2)
C2 0.034(3) 0.015(2) 0.0149(19) -0.0044(15) 0.0049(19) 0.0009(19)
C3 0.026(3) 0.017(2) 0.018(2) -0.0038(16) 0.0047(19) 0.0021(19)
C4 0.029(3) 0.022(2) 0.017(2) -0.0007(16) -0.0001(19) 0.005(2)
C5 0.040(3) 0.035(3) 0.018(2) 0.0009(18) -0.003(2) 0.005(2)
C6 0.040(3) 0.032(3) 0.017(2) 0.0044(18) 0.005(2) 0.001(2)
C7 0.041(3) 0.035(3) 0.025(2) 0.005(2) 0.011(2) 0.003(2)
C8 0.026(3) 0.029(2) 0.021(2) 0.0011(18) 0.0016(19) -0.003(2)
C9 0.020(3) 0.029(2) 0.023(2) 0.0042(19) -0.0003(19) -0.004(2)
C10 0.035(3) 0.024(2) 0.023(2) -0.0085(18) 0.002(2) -0.001(2)
C11 0.034(3) 0.020(2) 0.021(2) -0.0040(17) 0.007(2) -0.004(2)
C12 0.027(3) 0.020(2) 0.020(2) -0.0025(16) 0.0036(19) 0.0014(19)
C13 0.034(3) 0.017(2) 0.017(2) -0.0033(16) 0.0071(19) 0.000(2)
C14 0.030(3) 0.022(2) 0.019(2) -0.0033(17) 0.0015(19) 0.003(2)
C15 0.039(3) 0.036(3) 0.019(2) 0.0020(19) 0.001(2) 0.006(2)
C16 0.041(3) 0.032(2) 0.017(2) 0.0043(18) 0.007(2) -0.001(2)
C17 0.039(3) 0.028(2) 0.026(2) 0.002(2) 0.010(2) -0.003(2)
C18 0.026(3) 0.025(2) 0.025(2) 0.0008(18) 0.005(2) -0.006(2)
C19 0.022(3) 0.032(3) 0.015(2) -0.0031(18) -0.0008(18) -0.003(2)
C20 0.032(3) 0.031(3) 0.023(2) -0.0068(19) 0.001(2) 0.005(2)
C21 0.066(4) 0.033(3) 0.029(3) 0.000(2) 0.005(3) 0.006(3)
C22 0.073(4) 0.029(3) 0.027(2) 0.004(2) 0.011(3) 0.004(3)
C23 0.033(3) 0.027(2) 0.018(2) -0.0002(17) 0.002(2) 0.003(2)
C24 0.059(4) 0.032(3) 0.021(2) -0.0014(19) 0.000(2) 0.009(2)
C25 0.063(4) 0.031(3) 0.026(2) 0.005(2) -0.002(2) 0.009(3)
C26 0.028(3) 0.027(2) 0.026(2) 0.0031(18) 0.002(2) 0.006(2)
C27 0.057(4) 0.031(3) 0.021(2) -0.0004(19) 0.003(2) -0.006(2)
C28 0.053(4) 0.030(2) 0.025(2) 0.003(2) 0.008(2) -0.005(2)
C29 0.050(3) 0.025(2) 0.023(2) -0.0067(19) 0.000(2) 0.000(2)
C30 0.046(3) 0.027(2) 0.022(2) 0.0032(18) 0.003(2) 0.002(2)
C31 0.078(4) 0.029(3) 0.024(2) -0.008(2) 0.010(3) 0.004(3)
C32 0.066(4) 0.026(2) 0.029(3) 0.001(2) 0.009(3) 0.005(3)
C33 0.034(3) 0.030(2) 0.015(2) -0.0011(17) 0.003(2) -0.003(2)
C34 0.030(3) 0.032(2) 0.021(2) -0.0025(18) 0.005(2) 0.000(2)
C35 0.041(3) 0.028(2) 0.023(2) 0.0053(19) 0.003(2) -0.007(2)
C36 0.033(3) 0.028(2) 0.019(2) 0.0012(18) 0.001(2) 0.007(2)
C37 0.041(3) 0.029(2) 0.025(2) -0.0056(18) 0.007(2) -0.001(2)
C38 0.048(3) 0.031(2) 0.026(2) 0.005(2) 0.005(2) -0.004(2)
C39 0.045(3) 0.029(2) 0.023(2) -0.0067(19) 0.004(2) 0.000(2)
C40 0.049(3) 0.028(2) 0.018(2) 0.0026(18) 0.006(2) 0.001(2)
C41 0.044(3) 0.027(2) 0.024(2) 0.0040(19) -0.003(2) 0.008(2)
C42 0.042(3) 0.028(2) 0.022(2) -0.0019(18) 0.000(2) 0.007(2)
C43 0.019(3) 0.031(2) 0.024(2) 0.0007(18) 0.0027(19) 0.000(2)
C44 0.047(3) 0.028(2) 0.025(2) 0.0054(19) 0.007(2) 0.002(2)
C45 0.047(3) 0.033(3) 0.024(2) -0.006(2) 0.003(2) 0.002(2)
C46 0.029(3) 0.027(2) 0.024(2) 0.0017(18) 0.000(2) 0.003(2)
C47 0.040(3) 0.026(2) 0.021(2) 0.0000(18) 0.000(2) 0.002(2)
C48 0.045(3) 0.029(2) 0.024(2) -0.0018(19) 0.005(2) -0.001(2)
C49 0.061(4) 0.027(2) 0.026(2) 0.0048(19) 0.008(2) -0.001(2)
C50 0.045(3) 0.028(3) 0.025(2) -0.0010(19) 0.000(2) -0.004(2)
C51 0.033(3) 0.024(2) 0.028(2) 0.0068(18) 0.009(2) -0.002(2)
C52 0.031(3) 0.027(2) 0.021(2) -0.0008(17) 0.008(2) -0.001(2)
C53 0.027(3) 0.031(2) 0.018(2) 0.0013(18) 0.0041(19) -0.004(2)
C54 0.067(4) 0.030(3) 0.021(2) 0.0005(19) 0.004(2) 0.009(3)
C55 0.063(4) 0.031(3) 0.023(2) -0.007(2) 0.006(2) 0.002(3)
C56 0.034(3) 0.027(2) 0.016(2) -0.0006(17) 0.001(2) 0.003(2)
C57 0.044(3) 0.022(2) 0.024(2) 0.0039(18) 0.001(2) 0.003(2)
C58 0.052(3) 0.028(2) 0.019(2) -0.0058(18) 0.000(2) 0.001(2)
C59 0.063(4) 0.026(2) 0.030(2) 0.005(2) 0.005(3) -0.007(3)
C60 0.055(4) 0.028(2) 0.020(2) -0.0052(18) 0.000(2) -0.006(2)
C61 0.060(4) 0.033(3) 0.027(2) -0.007(2) 0.006(2) 0.009(3)
C62 0.055(4) 0.029(3) 0.027(2) -0.0038(19) 0.010(2) 0.007(2)
C63 0.027(3) 0.030(2) 0.020(2) -0.0003(18) 0.0020(19) 0.000(2)
C64 0.041(3) 0.028(2) 0.022(2) -0.0021(18) 0.005(2) 0.005(2)
C65 0.046(3) 0.039(3) 0.021(2) 0.003(2) 0.006(2) 0.004(2)
C66 0.024(3) 0.030(2) 0.018(2) 0.0003(17) 0.0019(19) 0.003(2)
C67 0.037(3) 0.027(2) 0.021(2) 0.0003(18) 0.006(2) -0.004(2)
C68 0.049(3) 0.037(3) 0.022(2) 0.005(2) 0.007(2) -0.002(2)
C69 0.035(3) 0.039(3) 0.019(2) -0.006(2) 0.003(2) -0.007(2)
C70 0.040(3) 0.027(2) 0.021(2) 0.0001(18) 0.007(2) -0.008(2)
C71 0.076(4) 0.038(3) 0.029(3) -0.008(2) 0.011(3) 0.006(3)
C72 0.058(4) 0.035(3) 0.025(2) 0.007(2) 0.006(2) 0.014(3)
C73 0.031(3) 0.034(3) 0.019(2) 0.0029(18) 0.003(2) 0.000(2)
C74 0.072(4) 0.030(3) 0.025(2) -0.001(2) 0.008(3) 0.000(3)
C75 0.070(4) 0.036(3) 0.025(2) 0.008(2) 0.008(3) 0.006(3)
C76 0.028(3) 0.034(3) 0.020(2) 0.0053(18) 0.003(2) 0.003(2)
C77 0.049(3) 0.029(3) 0.024(2) -0.0010(19) 0.003(2) 0.000(2)
C78 0.046(3) 0.042(3) 0.024(2) 0.009(2) 0.009(2) -0.001(3)
C79 0.070(4) 0.045(3) 0.026(3) -0.003(2) 0.004(3) -0.010(3)
C80 0.061(4) 0.035(3) 0.024(2) -0.001(2) 0.004(2) -0.013(3)
C81 0.048(4) 0.056(3) 0.025(2) -0.014(2) 0.009(2) -0.008(3)
C82 0.046(3) 0.038(3) 0.028(2) -0.008(2) 0.008(2) -0.004(2)
C83 0.030(3) 0.040(3) 0.019(2) -0.0041(19) 0.000(2) -0.004(2)
C84 0.068(4) 0.042(3) 0.020(2) -0.005(2) 0.008(2) -0.014(3)
C85 0.066(4) 0.050(3) 0.026(3) 0.008(2) 0.006(3) -0.014(3)
C86 0.033(3) 0.036(3) 0.016(2) -0.0056(18) 0.002(2) -0.005(2)
C87 0.055(4) 0.034(3) 0.029(3) -0.003(2) -0.001(2) 0.000(3)
C88 0.057(4) 0.044(3) 0.030(3) 0.013(2) 0.000(3) 0.006(3)
C89 0.065(4) 0.059(4) 0.023(2) -0.011(2) 0.010(3) 0.006(3)
C90 0.066(4) 0.042(3) 0.022(2) -0.001(2) 0.011(3) 0.005(3)

loop_
_atom_type_symbol
_atom_type_description
_atom_type_scat_dispersion_real
_atom_type_scat_dispersion_imag
_atom_type_scat_source
C C 0.0033 0.0016 'International Tables Vol C Tables 4.2.6.8 and 6.1.1.4'
H H 0.0000 0.0000 'International Tables Vol C Tables 4.2.6.8 and 6.1.1.4'
N N 0.0061 0.0033 'International Tables Vol C Tables 4.2.6.8 and 6.1.1.4'
O O 0.0106 0.0060 'International Tables Vol C Tables 4.2.6.8 and 6.1.1.4'
Ag Ag -0.8971 1.1015 'International Tables Vol C Tables 4.2.6.8 and 6.1.1.4'

loop_
_geom_angle_atom_site_label_1
_geom_angle_atom_site_label_2
_geom_angle_atom_site_label_3
_geom_angle
_geom_angle_site_symmetry_1
_geom_angle_site_symmetry_3
N2 Ag1 N1 156.27(14) 4_565 .
N2 Ag1 O6 115.62(12) 4_565 .
N1 Ag1 O6 83.61(12) . .
N6 Ag7 N5 156.91(13) 4_576 .
N6 Ag7 O12 95.80(12) 4_576 .
N5 Ag7 O12 105.24(12) . .
N4 Ag2 N3 157.62(14) 4_565 .
N4 Ag2 O7 105.56(12) 4_565 .
N3 Ag2 O7 96.81(12) . .
O13 Ag4 O5 178.19(12) . .
N8 Ag6 N7 153.33(13) 4_576 .
N8 Ag6 O15 100.97(12) 4_576 .
N7 Ag6 O15 100.98(12) . .
N9 Ag3 N10 175.78(15) . 4_565
N11 Ag8 N12 176.72(15) . 4_565
N14 Ag5 N13 177.00(17) 4_575 .
C25 N1 C21 116.2(4) . .
C25 N1 Ag1 118.8(3) . .
C21 N1 Ag1 124.8(3) . .
C28 N2 C29 115.8(4) . .
C28 N2 Ag1 120.3(3) . 4_566
C29 N2 Ag1 123.7(3) . 4_566
C35 N3 C31 116.1(4) . .
C35 N3 Ag2 121.3(3) . .
C31 N3 Ag2 122.6(3) . .
C38 N4 C39 115.5(4) . .
C38 N4 Ag2 121.9(3) . 4_566
C39 N4 Ag2 122.6(3) . 4_566
C41 N5 C45 116.0(4) . .
C41 N5 Ag7 119.8(3) . .
C45 N5 Ag7 124.0(3) . .
C49 N6 C48 115.7(4) . .
C49 N6 Ag7 120.0(3) . 4_575
C48 N6 Ag7 123.8(3) . 4_575
C51 N7 C55 117.1(4) . .
C51 N7 Ag6 119.1(3) . .
C55 N7 Ag6 123.4(3) . .
C59 N8 C58 116.1(4) . .
C59 N8 Ag6 121.6(3) . 4_575
C58 N8 Ag6 122.2(3) . 4_575
C61 N9 C65 118.3(4) . .
C61 N9 Ag3 122.9(3) . .
C65 N9 Ag3 118.6(3) . .
C69 N10 C68 118.3(4) . .
C69 N10 Ag3 120.0(3) . 4_566
C68 N10 Ag3 121.6(3) . 4_566
C75 N11 C71 116.9(4) . .
C75 N11 Ag8 118.2(3) . .
C71 N11 Ag8 124.9(3) . .
C79 N12 C78 117.6(4) . .
C79 N12 Ag8 121.7(3) . 4_566
C78 N12 Ag8 120.3(3) . 4_566
C81 N13 C85 117.5(4) . .
C81 N13 Ag5 119.6(3) . .
C85 N13 Ag5 122.9(3) . .
C89 N14 C88 117.0(4) . .
C89 N14 Ag5 121.4(3) . 4_576
C88 N14 Ag5 121.5(3) . 4_576
C9 O5 Ag4 112.4(3) . .
C9 O6 Ag1 137.6(3) . .
C10 O7 Ag2 122.7(3) . .
C18 O12 Ag7 114.9(3) . .
C19 O13 Ag4 115.6(3) . .
C20 O15 Ag6 120.2(3) . .
H1WA O1W H1WB 110.9 . .
H2WD O2W' H2WC 109.3 . .
H2WD O2W H2WC 74.7 . .
H2WD O2W H2WA 144.7 . .
H2WC O2W H2WA 70.0 . .
H2WD O2W H2WB 82.7 . .
H2WC O2W H2WB 128.7 . .
H2WA O2W H2WB 118.3 . .
H3WA O3W H3WC 124.3 . .
H4WA O4W H4WB 109.5 . .
H5WB O5W H5WA 109.5 . .
H6WB O6W H6WA 109.4 . .
H7A O7W H7WB 109.5 . .
H8WA O8W H8WB 109.6 . .
H9WA O9W H9WB 109.5 . .
H10B O10W H10A 109.5 . .
H11B O11W H11A 109.5 . .
H12B O12W H12A 100.5 . .
H13A O13W H13B 98.7 . .
H14A O14W H14B 109.5 . .
H15B O15W H15A 92.9 . .
H16A O16W H16B 103.2 . .
H17B O17W H17A 109.5 . .
H18A O18W H18B 111.2 . .
C6 C1 C2 118.2(4) . .
C6 C1 C7 119.4(4) . .
C2 C1 C7 122.3(4) . .
C3 C2 C1 120.3(4) . .
C3 C2 C8 118.5(4) . .
C1 C2 C8 120.8(4) . .
C4 C3 C2 120.7(4) . .
C4 C3 C9 122.8(4) . .
C2 C3 C9 116.5(4) . .
C5 C4 C3 118.3(4) . .
C5 C4 C10 120.2(4) . .
C3 C4 C10 121.2(4) . .
C4 C5 C6 122.1(4) . .
C4 C5 H5 118.9 . .
C6 C5 H5 118.9 . .
C5 C6 C1 120.3(4) . .
C5 C6 H6 119.9 . .
C1 C6 H6 119.9 . .
O2 C7 O1 125.1(5) . .
O2 C7 C1 118.1(4) . .
O1 C7 C1 116.8(4) . .
O4 C8 O3 125.9(4) . .
O4 C8 C2 116.9(4) . .
O3 C8 C2 117.1(4) . .
O6 C9 O5 125.1(4) . .
O6 C9 C3 117.8(4) . .
O5 C9 C3 116.8(3) . .
O8 C10 O7 125.3(4) . .
O8 C10 C4 118.0(4) . .
O7 C10 C4 116.7(4) . .
C16 C11 C12 119.5(4) . .
C16 C11 C17 118.4(4) . .
C12 C11 C17 122.1(4) . .
C11 C12 C13 119.8(4) . .
C11 C12 C18 121.6(4) . .
C13 C12 C18 118.3(4) . .
C12 C13 C14 120.7(4) . .
C12 C13 C19 116.2(4) . .
C14 C13 C19 122.9(4) . .
C15 C14 C13 118.0(4) . .
C15 C14 C20 120.3(4) . .
C13 C14 C20 121.5(4) . .
C16 C15 C14 121.1(4) . .
C16 C15 H15 119.5 . .
C14 C15 H15 119.5 . .
C15 C16 C11 120.7(4) . .
C15 C16 H16 119.6 . .
C11 C16 H16 119.6 . .
O10 C17 O9 126.1(5) . .
O10 C17 C11 118.0(4) . .
O9 C17 C11 115.9(4) . .
O11 C18 O12 126.9(4) . .
O11 C18 C12 117.2(4) . .
O12 C18 C12 115.8(4) . .
O14 C19 O13 125.7(4) . .
O14 C19 C13 117.8(4) . .
O13 C19 C13 116.4(4) . .
O15 C20 O16 123.3(4) . .
O15 C20 C14 118.3(4) . .
O16 C20 C14 118.3(4) . .
N1 C21 C22 123.1(4) . .
N1 C21 H21 118.5 . .
C22 C21 H21 118.5 . .
C21 C22 C23 120.2(4) . .
C21 C22 H22 119.9 . .
C23 C22 H22 119.9 . .
C24 C23 C22 116.4(4) . .
C24 C23 C26 121.3(4) . .
C22 C23 C26 122.3(4) . .
C23 C24 C25 120.1(4) . .
C23 C24 H24 119.9 . .
C25 C24 H24 119.9 . .
N1 C25 C24 124.0(4) . .
N1 C25 H25 118.0 . .
C24 C25 H25 118.0 . .
C27 C26 C30 116.1(4) . .
C27 C26 C23 121.9(4) . .
C30 C26 C23 122.1(4) . .
C28 C27 C26 120.4(4) . .
C28 C27 H27 119.8 . .
C26 C27 H27 119.8 . .
N2 C28 C27 123.7(4) . .
N2 C28 H28 118.1 . .
C27 C28 H28 118.1 . .
N2 C29 C30 123.6(4) . .
N2 C29 H29 118.2 . .
C30 C29 H29 118.2 . .
C29 C30 C26 120.4(4) . .
C29 C30 H30 119.8 . .
C26 C30 H30 119.8 . .
N3 C31 C32 124.1(4) . .
N3 C31 H31 118.0 . .
C32 C31 H31 118.0 . .
C31 C32 C33 119.8(4) . .
C31 C32 H32 120.1 . .
C33 C32 H32 120.1 . .
C34 C33 C32 116.1(4) . .
C34 C33 C36 122.2(4) . .
C32 C33 C36 121.7(4) . .
C33 C34 C35 120.3(4) . .
C33 C34 H34 119.9 . .
C35 C34 H34 119.9 . .
N3 C35 C34 123.6(4) . .
N3 C35 H35 118.2 . .
C34 C35 H35 118.2 . .
C40 C36 C37 116.4(4) . .
C40 C36 C33 121.9(4) . .
C37 C36 C33 121.7(4) . .
C38 C37 C36 119.9(4) . .
C38 C37 H37 120.0 . .
C36 C37 H37 120.0 . .
N4 C38 C37 123.9(4) . .
N4 C38 H38 118.0 . .
C37 C38 H38 118.0 . .
N4 C39 C40 124.5(4) . .
N4 C39 H39 117.8 . .
C40 C39 H39 117.8 . .
C39 C40 C36 119.7(4) . .
C39 C40 H40 120.1 . .
C36 C40 H40 120.1 . .
N5 C41 C42 124.3(4) . .
N5 C41 H41 117.8 . .
C42 C41 H41 117.8 . .
C41 C42 C43 119.7(4) . .
C41 C42 H42 120.1 . .
C43 C42 H42 120.1 . .
C42 C43 C44 116.4(4) . .
C42 C43 C46 121.9(4) . .
C44 C43 C46 121.7(4) . .
C45 C44 C43 120.1(4) . .
C45 C44 H44 119.9 . .
C43 C44 H44 119.9 . .
N5 C45 C44 123.4(4) . .
N5 C45 H45 118.3 . .
C44 C45 H45 118.3 . .
C50 C46 C47 115.4(4) . .
C50 C46 C43 122.7(4) . .
C47 C46 C43 122.0(4) . .
C48 C47 C46 120.4(4) . .
C48 C47 H47 119.8 . .
C46 C47 H47 119.8 . .
N6 C48 C47 124.0(4) . .
N6 C48 H48 118.0 . .
C47 C48 H48 118.0 . .
N6 C49 C50 123.8(4) . .
N6 C49 H49 118.1 . .
C50 C49 H49 118.1 . .
C49 C50 C46 120.8(4) . .
C49 C50 H50 119.6 . .
C46 C50 H50 119.6 . .
N7 C51 C52 123.5(4) . .
N7 C51 H51 118.3 . .
C52 C51 H51 118.3 . .
C51 C52 C53 119.6(4) . .
C51 C52 H52 120.2 . .
C53 C52 H52 120.2 . .
C54 C53 C52 116.1(4) . .
C54 C53 C56 122.5(4) . .
C52 C53 C56 121.4(4) . .
C55 C54 C53 120.4(4) . .
C55 C54 H54 119.8 . .
C53 C54 H54 119.8 . .
N7 C55 C54 123.3(4) . .
N7 C55 H55 118.4 . .
C54 C55 H55 118.4 . .
C57 C56 C60 116.4(4) . .
C57 C56 C53 122.4(4) . .
C60 C56 C53 121.2(4) . .
C58 C57 C56 119.8(4) . .
C58 C57 H57 120.1 . .
C56 C57 H57 120.1 . .
N8 C58 C57 123.8(4) . .
N8 C58 H58 118.1 . .
C57 C58 H58 118.1 . .
N8 C59 C60 123.8(4) . .
N8 C59 H59 118.1 . .
C60 C59 H59 118.1 . .
C59 C60 C56 120.1(4) . .
C59 C60 H60 119.9 . .
C56 C60 H60 119.9 . .
N9 C61 C62 122.1(4) . .
N9 C61 H61 118.9 . .
C62 C61 H61 118.9 . .
C61 C62 C63 120.3(4) . .
C61 C62 H62 119.9 . .
C63 C62 H62 119.9 . .
C62 C63 C64 117.0(4) . .
C62 C63 C66 122.0(4) . .
C64 C63 C66 121.0(4) . .
C65 C64 C63 119.6(4) . .
C65 C64 H64 120.2 . .
C63 C64 H64 120.2 . .
N9 C65 C64 122.8(4) . .
N9 C65 H65 118.6 . .
C64 C65 H65 118.6 . .
C67 C66 C70 116.8(4) . .
C67 C66 C63 121.8(4) . .
C70 C66 C63 121.3(4) . .
C68 C67 C66 119.8(4) . .
C68 C67 H67 120.1 . .
C66 C67 H67 120.1 . .
N10 C68 C67 123.1(4) . .
N10 C68 H68 118.5 . .
C67 C68 H68 118.5 . .
N10 C69 C70 122.2(4) . .
N10 C69 H69 118.9 . .
C70 C69 H69 118.9 . .
C69 C70 C66 119.8(4) . .
C69 C70 H70 120.1 . .
C66 C70 H70 120.1 . .
N11 C71 C72 123.4(4) . .
N11 C71 H71 118.3 . .
C72 C71 H71 118.3 . .
C71 C72 C73 119.5(4) . .
C71 C72 H72 120.2 . .
C73 C72 H72 120.2 . .
C74 C73 C72 116.2(4) . .
C74 C73 C76 122.1(4) . .
C72 C73 C76 121.6(4) . .
C75 C74 C73 120.5(4) . .
C75 C74 H74 119.7 . .
C73 C74 H74 119.7 . .
N11 C75 C74 123.4(4) . .
N11 C75 H75 118.3 . .
C74 C75 H75 118.3 . .
C77 C76 C80 116.9(4) . .
C77 C76 C73 122.2(4) . .
C80 C76 C73 120.9(4) . .
C78 C77 C76 120.4(4) . .
C78 C77 H77 119.8 . .
C76 C77 H77 119.8 . .
N12 C78 C77 122.5(4) . .
N12 C78 H78 118.8 . .
C77 C78 H78 118.8 . .
N12 C79 C80 123.4(4) . .
N12 C79 H79 118.3 . .
C80 C79 H79 118.3 . .
C79 C80 C76 119.2(4) . .
C79 C80 H80 120.4 . .
C76 C80 H80 120.4 . .
N13 C81 C82 123.2(4) . .
N13 C81 H81 118.4 . .
C82 C81 H81 118.4 . .
C81 C82 C83 120.2(5) . .
C81 C82 H82 119.9 . .
C83 C82 H82 119.9 . .
C82 C83 C84 117.4(4) . .
C82 C83 C86 121.4(4) . .
C84 C83 C86 121.1(4) . .
C85 C84 C83 118.7(4) . .
C85 C84 H84 120.6 . .
C83 C84 H84 120.6 . .
N13 C85 C84 122.9(5) . .
N13 C85 H85 118.6 . .
C84 C85 H85 118.6 . .
C87 C86 C90 116.9(4) . .
C87 C86 C83 121.7(4) . .
C90 C86 C83 121.4(4) . .
C88 C87 C86 119.7(4) . .
C88 C87 H87 120.2 . .
C86 C87 H87 120.2 . .
N14 C88 C87 123.8(4) . .
N14 C88 H88 118.1 . .
C87 C88 H88 118.1 . .
N14 C89 C90 123.0(5) . .
N14 C89 H89 118.5 . .
C90 C89 H89 118.5 . .
C89 C90 C86 119.7(5) . .
C89 C90 H90 120.1 . .
C86 C90 H90 120.1 . .

loop_
_geom_bond_atom_site_label_1
_geom_bond_atom_site_label_2
_geom_bond_distance
_geom_bond_site_symmetry_2
Ag1 N2 2.169(3) 4_565
Ag1 N1 2.190(3) .
Ag1 O6 2.474(3) .
Ag7 N6 2.176(3) 4_576
Ag7 N5 2.179(3) .
Ag7 O12 2.572(3) .
Ag2 N4 2.184(3) 4_565
Ag2 N3 2.185(3) .
Ag2 O7 2.446(3) .
Ag4 O13 2.126(3) .
Ag4 O5 2.140(3) .
Ag6 N8 2.205(3) 4_576
Ag6 N7 2.210(3) .
Ag6 O15 2.538(3) .
Ag3 N9 2.125(3) .
Ag3 N10 2.125(3) 4_565
Ag8 N11 2.124(3) .
Ag8 N12 2.123(3) 4_565
Ag5 N14 2.114(4) 4_575
Ag5 N13 2.118(4) .
N1 C25 1.327(6) .
N1 C21 1.353(6) .
N2 C28 1.339(5) .
N2 C29 1.345(6) .
N2 Ag1 2.169(3) 4_566
N3 C35 1.328(5) .
N3 C31 1.341(6) .
N4 C38 1.340(5) .
N4 C39 1.351(6) .
N4 Ag2 2.184(3) 4_566
N5 C41 1.332(5) .
N5 C45 1.347(5) .
N6 C49 1.340(5) .
N6 C48 1.345(5) .
N6 Ag7 2.176(3) 4_575
N7 C51 1.329(5) .
N7 C55 1.332(6) .
N8 C59 1.336(5) .
N8 C58 1.338(6) .
N8 Ag6 2.205(3) 4_575
N9 C61 1.331(5) .
N9 C65 1.337(5) .
N10 C69 1.333(5) .
N10 C68 1.343(6) .
N10 Ag3 2.125(3) 4_566
N11 C75 1.323(6) .
N11 C71 1.325(6) .
N12 C79 1.338(6) .
N12 C78 1.344(6) .
N12 Ag8 2.123(3) 4_566
N13 C81 1.338(6) .
N13 C85 1.341(6) .
N14 C89 1.328(6) .
N14 C88 1.332(6) .
N14 Ag5 2.114(4) 4_576
O1 C7 1.255(5) .
O2 C7 1.241(5) .
O3 C8 1.257(5) .
O4 C8 1.244(5) .
O5 C9 1.269(5) .
O6 C9 1.239(5) .
O7 C10 1.259(5) .
O8 C10 1.253(5) .
O9 C17 1.263(5) .
O10 C17 1.242(5) .
O11 C18 1.241(5) .
O12 C18 1.248(5) .
O13 C19 1.267(5) .
O14 C19 1.233(5) .
O15 C20 1.257(5) .
O16 C20 1.264(5) .
O1W H1WA 0.8497 .
O1W H1WB 0.8498 .
O2W' H2WD 0.8489 .
O2W' H2WC 0.9002 .
O2W H2WD 1.1024 .
O2W H2WC 1.2426 .
O2W H2WA 0.8499 .
O2W H2WB 0.5983 .
O3W H3WA 0.8498 .
O3W H3WC 0.8332 .
O4W H4WA 0.8502 .
O4W H4WB 0.8501 .
O5W H5WB 0.8500 .
O5W H5WA 0.8500 .
O6W H6WB 0.8517 .
O6W H6WA 0.8499 .
O7W H7A 0.8490 .
O7W H7WB 0.8504 .
O8W H8WA 0.8494 .
O8W H8WB 0.8491 .
O9W H9WA 0.8493 .
O9W H9WB 0.8494 .
O10W H10B 0.8496 .
O10W H10A 0.8500 .
O11W H11B 0.7197 .
O11W H11A 0.8001 .
O12W H12B 0.8001 .
O12W H12A 0.9030 .
O13W H13A 0.8491 .
O13W H13B 0.8504 .
O14W H14A 0.8501 .
O14W H14B 0.7995 .
O15W H15B 0.8501 .
O15W H15A 0.8497 .
O16W H16A 0.7996 .
O16W H16B 0.8816 .
O17W H17B 0.8502 .
O17W H17A 0.8500 .
O18W H18A 0.8956 .
O18W H18B 0.7889 .
C1 C6 1.400(6) .
C1 C2 1.404(5) .
C1 C7 1.508(6) .
C2 C3 1.397(6) .
C2 C8 1.521(6) .
C3 C4 1.393(6) .
C3 C9 1.523(5) .
C4 C5 1.377(6) .
C4 C10 1.510(6) .
C5 C6 1.378(6) .
C5 H5 0.9300 .
C6 H6 0.9300 .
C11 C16 1.386(6) .
C11 C12 1.398(5) .
C11 C17 1.513(6) .
C12 C13 1.403(6) .
C12 C18 1.519(6) .
C13 C14 1.406(6) .
C13 C19 1.519(5) .
C14 C15 1.402(6) .
C14 C20 1.497(6) .
C15 C16 1.384(6) .
C15 H15 0.9300 .
C16 H16 0.9300 .
C21 C22 1.373(6) .
C21 H21 0.9300 .
C22 C23 1.392(6) .
C22 H22 0.9300 .
C23 C24 1.377(6) .
C23 C26 1.472(6) .
C24 C25 1.378(6) .
C24 H24 0.9300 .
C25 H25 0.9300 .
C26 C27 1.380(6) .
C26 C30 1.388(6) .
C27 C28 1.374(6) .
C27 H27 0.9300 .
C28 H28 0.9300 .
C29 C30 1.367(6) .
C29 H29 0.9300 .
C30 H30 0.9300 .
C31 C32 1.362(6) .
C31 H31 0.9300 .
C32 C33 1.401(6) .
C32 H32 0.9300 .
C33 C34 1.374(6) .
C33 C36 1.481(5) .
C34 C35 1.384(5) .
C34 H34 0.9300 .
C35 H35 0.9300 .
C36 C40 1.386(6) .
C36 C37 1.404(6) .
C37 C38 1.369(6) .
C37 H37 0.9300 .
C38 H38 0.9300 .
C39 C40 1.366(6) .
C39 H39 0.9300 .
C40 H40 0.9300 .
C41 C42 1.368(6) .
C41 H41 0.9300 .
C42 C43 1.386(6) .
C42 H42 0.9300 .
C43 C44 1.392(6) .
C43 C46 1.479(6) .
C44 C45 1.368(6) .
C44 H44 0.9300 .
C45 H45 0.9300 .
C46 C50 1.389(6) .
C46 C47 1.397(6) .
C47 C48 1.361(6) .
C47 H47 0.9300 .
C48 H48 0.9300 .
C49 C50 1.362(6) .
C49 H49 0.9300 .
C50 H50 0.9300 .
C51 C52 1.381(5) .
C51 H51 0.9300 .
C52 C53 1.400(6) .
C52 H52 0.9300 .
C53 C54 1.386(6) .
C53 C56 1.485(5) .
C54 C55 1.373(6) .
C54 H54 0.9300 .
C55 H55 0.9300 .
C56 C57 1.384(6) .
C56 C60 1.385(6) .
C57 C58 1.370(6) .
C57 H57 0.9300 .
C58 H58 0.9300 .
C59 C60 1.364(6) .
C59 H59 0.9300 .
C60 H60 0.9300 .
C61 C62 1.372(6) .
C61 H61 0.9300 .
C62 C63 1.387(6) .
C62 H62 0.9300 .
C63 C64 1.390(6) .
C63 C66 1.469(6) .
C64 C65 1.369(6) .
C64 H64 0.9300 .
C65 H65 0.9300 .
C66 C67 1.396(6) .
C66 C70 1.400(6) .
C67 C68 1.358(6) .
C67 H67 0.9300 .
C68 H68 0.9300 .
C69 C70 1.377(6) .
C69 H69 0.9300 .
C70 H70 0.9300 .
C71 C72 1.373(6) .
C71 H71 0.9300 .
C72 C73 1.392(6) .
C72 H72 0.9300 .
C73 C74 1.371(6) .
C73 C76 1.461(6) .
C74 C75 1.364(6) .
C74 H74 0.9300 .
C75 H75 0.9300 .
C76 C77 1.391(6) .
C76 C80 1.398(6) .
C77 C78 1.361(6) .
C77 H77 0.9300 .
C78 H78 0.9300 .
C79 C80 1.367(6) .
C79 H79 0.9300 .
C80 H80 0.9300 .
C81 C82 1.351(6) .
C81 H81 0.9300 .
C82 C83 1.377(6) .
C82 H82 0.9300 .
C83 C84 1.401(6) .
C83 C86 1.492(6) .
C84 C85 1.374(6) .
C84 H84 0.9300 .
C85 H85 0.9300 .
C86 C87 1.380(6) .
C86 C90 1.385(6) .
C87 C88 1.359(6) .
C87 H87 0.9300 .
C88 H88 0.9300 .
C89 C90 1.373(6) .
C89 H89 0.9300 .
C90 H90 0.9300 .

loop_
_geom_hbond_atom_site_label_D
_geom_hbond_atom_site_label_H
_geom_hbond_atom_site_label_A
_geom_hbond_distance_DH
_geom_hbond_distance_HA
_geom_hbond_distance_DA
_geom_hbond_angle_DHA
_geom_hbond_site_symmetry_A
O18W H18B O17W 0.79 2.08 2.828(5) 159.4 .
O18W H18A O9 0.90 1.95 2.742(5) 145.8 1_655
O17W H17A O10 0.85 2.34 2.772(5) 112.2 1_655
O17W H17B O8 0.85 2.27 2.821(5) 122.4 3_666
O16W H16B O14W 0.88 2.06 2.890(5) 156.6 3_666
O16W H16A O4 0.80 1.84 2.635(5) 179.5 .
O15W H15A O13W 0.85 2.16 2.912(6) 147.5 .
O15W H15B O16 0.85 1.96 2.814(5) 179.1 .
O14W H14B O16W 0.80 2.02 2.805(5) 167.9 .
O14W H14A O2 0.85 1.89 2.738(5) 179.5 .
O13W H13B O9W 0.85 2.19 2.843(6) 133.1 .
O13W H13A O1 0.85 2.25 2.789(5) 121.3 3_666
O12W H12A O4W 0.90 1.94 2.825(9) 167.1 3_666
O12W H12B O15W 0.80 2.15 2.817(7) 141.5 .
O11W H11A O12W 0.80 2.34 2.896(12) 126.8 3_667
O11W H11B O12W 0.72 1.81 2.528(14) 178.6 .
O10W H10A O11W 0.85 1.92 2.619(13) 138.1 .
O10W H10B O16 0.85 1.91 2.759(5) 179.0 .
O9W H9WB O8W 0.85 1.88 2.709(5) 166.9 .
O9W H9WA O15 0.85 1.93 2.776(5) 179.1 .
O8W H8WB O14W 0.85 1.95 2.784(6) 167.3 3_666
O8W H8WA O3 0.85 1.83 2.679(4) 179.3 .
O7W H7WB O6W 0.85 2.01 2.771(6) 149.0 3_566
O7W H7A O11 0.85 1.87 2.718(4) 179.5 .
O6W H6WA O7W 0.85 1.91 2.732(5) 163.4 .
O6W H6WB O7 0.85 1.94 2.793(5) 179.7 .
O5W H5WA O12 0.85 1.94 2.742(4) 158.0 3_566
O5W H5WB O8 0.85 2.14 2.992(5) 179.6 .
O4W H4WB O3W 0.85 2.29 2.763(7) 115.1 .
O4W H4WA O1 0.85 1.91 2.763(5) 179.3 .
O3W H3WA O10W 0.85 2.00 2.728(8) 143.6 1_554
O2W H2WA O3W 0.85 1.79 2.639(9) 172.5 .
O2W H2WB O1W 0.60 2.18 2.605(7) 129.8 .
O1W H1WB O9 0.85 1.90 2.733(5) 167.6 1_554
O1W H1WA O18W 0.85 1.88 2.694(5) 160.8 3_666

loop_
_geom_torsion_atom_site_label_1
_geom_torsion_atom_site_label_2
_geom_torsion_atom_site_label_3
_geom_torsion_atom_site_label_4
_geom_torsion
_geom_torsion_site_symmetry_1
N2 Ag1 N1 C25 -171.9(4) 4_565
O6 Ag1 N1 C25 -26.1(4) .
N2 Ag1 N1 C21 2.5(7) 4_565
O6 Ag1 N1 C21 148.2(4) .
N4 Ag2 N3 C35 -175.6(4) 4_565
O7 Ag2 N3 C35 5.7(4) .
N4 Ag2 N3 C31 3.8(7) 4_565
O7 Ag2 N3 C31 -174.9(4) .
N6 Ag7 N5 C41 160.5(4) 4_576
O12 Ag7 N5 C41 -44.5(4) .
N6 Ag7 N5 C45 -14.0(6) 4_576
O12 Ag7 N5 C45 141.0(4) .
N8 Ag6 N7 C51 153.4(3) 4_576
O15 Ag6 N7 C51 8.5(4) .
N8 Ag6 N7 C55 -34.4(6) 4_576
O15 Ag6 N7 C55 -179.3(4) .
N2 Ag1 O6 C9 -46.6(4) 4_565
N1 Ag1 O6 C9 148.0(4) .
N4 Ag2 O7 C10 -18.4(4) 4_565
N3 Ag2 O7 C10 161.1(3) .
N6 Ag7 O12 C18 -107.0(3) 4_576
N5 Ag7 O12 C18 82.6(3) .
N8 Ag6 O15 C20 34.9(4) 4_576
N7 Ag6 O15 C20 -160.4(3) .
C6 C1 C2 C3 2.5(6) .
C7 C1 C2 C3 -177.9(4) .
C6 C1 C2 C8 175.8(4) .
C7 C1 C2 C8 -4.6(6) .
C1 C2 C3 C4 -0.6(6) .
C8 C2 C3 C4 -174.1(4) .
C1 C2 C3 C9 177.5(3) .
C8 C2 C3 C9 4.0(5) .
C2 C3 C4 C5 -2.2(6) .
C9 C3 C4 C5 179.8(4) .
C2 C3 C4 C10 172.3(4) .
C9 C3 C4 C10 -5.7(6) .
C3 C4 C5 C6 3.2(6) .
C10 C4 C5 C6 -171.3(4) .
C4 C5 C6 C1 -1.3(7) .
C2 C1 C6 C5 -1.6(6) .
C7 C1 C6 C5 178.8(4) .
C6 C1 C7 O2 132.4(4) .
C2 C1 C7 O2 -47.2(6) .
C6 C1 C7 O1 -45.5(6) .
C2 C1 C7 O1 134.9(4) .
C3 C2 C8 O4 105.5(5) .
C1 C2 C8 O4 -67.9(5) .
C3 C2 C8 O3 -70.5(5) .
C1 C2 C8 O3 116.1(4) .
Ag1 O6 C9 O5 -157.6(3) .
Ag1 O6 C9 C3 17.0(6) .
Ag4 O5 C9 O6 12.8(6) .
Ag4 O5 C9 C3 -161.8(3) .
C4 C3 C9 O6 106.6(5) .
C2 C3 C9 O6 -71.4(5) .
C4 C3 C9 O5 -78.4(5) .
C2 C3 C9 O5 103.6(5) .
Ag2 O7 C10 O8 97.6(5) .
Ag2 O7 C10 C4 -79.9(4) .
C5 C4 C10 O8 -23.4(6) .
C3 C4 C10 O8 162.3(4) .
C5 C4 C10 O7 154.3(4) .
C3 C4 C10 O7 -20.0(6) .
C16 C11 C12 C13 -1.7(6) .
C17 C11 C12 C13 177.5(4) .
C16 C11 C12 C18 -176.1(4) .
C17 C11 C12 C18 3.2(6) .
C11 C12 C13 C14 0.1(6) .
C18 C12 C13 C14 174.7(3) .
C11 C12 C13 C19 -176.0(3) .
C18 C12 C13 C19 -1.5(5) .
C12 C13 C14 C15 2.6(6) .
C19 C13 C14 C15 178.5(4) .
C12 C13 C14 C20 -172.7(4) .
C19 C13 C14 C20 3.1(6) .
C13 C14 C15 C16 -3.8(6) .
C20 C14 C15 C16 171.6(4) .
C14 C15 C16 C11 2.2(7) .
C12 C11 C16 C15 0.6(6) .
C17 C11 C16 C15 -178.7(4) .
C16 C11 C17 O10 -133.0(4) .
C12 C11 C17 O10 47.7(6) .
C16 C11 C17 O9 46.2(6) .
C12 C11 C17 O9 -133.1(4) .
Ag7 O12 C18 O11 -103.1(5) .
Ag7 O12 C18 C12 73.9(4) .
C11 C12 C18 O11 -117.4(4) .
C13 C12 C18 O11 68.2(5) .
C11 C12 C18 O12 65.4(5) .
C13 C12 C18 O12 -109.1(4) .
Ag4 O13 C19 O14 -14.4(6) .
Ag4 O13 C19 C13 160.7(3) .
C12 C13 C19 O14 73.7(5) .
C14 C13 C19 O14 -102.3(5) .
C12 C13 C19 O13 -101.8(5) .
C14 C13 C19 O13 82.2(5) .
Ag6 O15 C20 O16 -116.8(4) .
Ag6 O15 C20 C14 61.3(4) .
C15 C14 C20 O15 -156.2(4) .
C13 C14 C20 O15 19.1(6) .
C15 C14 C20 O16 22.0(6) .
C13 C14 C20 O16 -162.7(4) .
C25 N1 C21 C22 0.5(8) .
Ag1 N1 C21 C22 -174.0(4) .
N1 C21 C22 C23 1.4(9) .
C21 C22 C23 C24 -2.4(8) .
C21 C22 C23 C26 179.6(5) .
C22 C23 C24 C25 1.5(8) .
C26 C23 C24 C25 179.6(5) .
C21 N1 C25 C24 -1.4(8) .
Ag1 N1 C25 C24 173.5(4) .
C23 C24 C25 N1 0.3(9) .
C24 C23 C26 C27 157.3(5) .
C22 C23 C26 C27 -24.8(7) .
C24 C23 C26 C30 -22.2(7) .
C22 C23 C26 C30 155.7(5) .
C30 C26 C27 C28 0.6(7) .
C23 C26 C27 C28 -179.0(5) .
C29 N2 C28 C27 2.0(8) .
Ag1 N2 C28 C27 -172.4(4) 4_566
C26 C27 C28 N2 -1.6(8) .
C28 N2 C29 C30 -1.5(7) .
Ag1 N2 C29 C30 172.8(4) 4_566
N2 C29 C30 C26 0.6(8) .
C27 C26 C30 C29 -0.1(7) .
C23 C26 C30 C29 179.5(4) .
C35 N3 C31 C32 -0.3(8) .
Ag2 N3 C31 C32 -179.7(4) .
N3 C31 C32 C33 1.6(9) .
C31 C32 C33 C34 -2.1(8) .
C31 C32 C33 C36 176.1(5) .
C32 C33 C34 C35 1.4(7) .
C36 C33 C34 C35 -176.8(4) .
C31 N3 C35 C34 -0.4(7) .
Ag2 N3 C35 C34 179.0(3) .
C33 C34 C35 N3 -0.2(7) .
C34 C33 C36 C40 -30.8(7) .
C32 C33 C36 C40 151.1(5) .
C34 C33 C36 C37 148.5(5) .
C32 C33 C36 C37 -29.6(7) .
C40 C36 C37 C38 -0.4(7) .
C33 C36 C37 C38 -179.7(4) .
C39 N4 C38 C37 0.3(7) .
Ag2 N4 C38 C37 -178.3(4) 4_566
C36 C37 C38 N4 -0.1(8) .
C38 N4 C39 C40 0.1(7) .
Ag2 N4 C39 C40 178.7(4) 4_566
N4 C39 C40 C36 -0.6(8) .
C37 C36 C40 C39 0.7(7) .
C33 C36 C40 C39 -180.0(4) .
C45 N5 C41 C42 1.4(7) .
Ag7 N5 C41 C42 -173.6(4) .
N5 C41 C42 C43 -0.5(8) .
C41 C42 C43 C44 -0.8(7) .
C41 C42 C43 C46 -178.9(4) .
C42 C43 C44 C45 1.2(7) .
C46 C43 C44 C45 179.3(4) .
C41 N5 C45 C44 -0.9(7) .
Ag7 N5 C45 C44 173.8(4) .
C43 C44 C45 N5 -0.3(8) .
C42 C43 C46 C50 -155.5(5) .
C44 C43 C46 C50 26.4(7) .
C42 C43 C46 C47 23.9(7) .
C44 C43 C46 C47 -154.1(5) .
C50 C46 C47 C48 -1.2(7) .
C43 C46 C47 C48 179.3(4) .
C49 N6 C48 C47 -0.1(7) .
Ag7 N6 C48 C47 -171.1(4) 4_575
C46 C47 C48 N6 0.9(8) .
C48 N6 C49 C50 -0.5(7) .
Ag7 N6 C49 C50 170.9(4) 4_575
N6 C49 C50 C46 0.2(8) .
C47 C46 C50 C49 0.7(7) .
C43 C46 C50 C49 -179.8(5) .
C55 N7 C51 C52 0.0(7) .
Ag6 N7 C51 C52 172.7(3) .
N7 C51 C52 C53 0.6(7) .
C51 C52 C53 C54 -0.8(7) .
C51 C52 C53 C56 178.2(4) .
C52 C53 C54 C55 0.4(7) .
C56 C53 C54 C55 -178.6(5) .
C51 N7 C55 C54 -0.5(8) .
Ag6 N7 C55 C54 -172.8(4) .
C53 C54 C55 N7 0.3(8) .
C54 C53 C56 C57 -149.9(5) .
C52 C53 C56 C57 31.1(7) .
C54 C53 C56 C60 31.3(7) .
C52 C53 C56 C60 -147.7(5) .
C60 C56 C57 C58 -1.7(7) .
C53 C56 C57 C58 179.4(4) .
C59 N8 C58 C57 0.1(7) .
Ag6 N8 C58 C57 -177.0(4) 4_575
C56 C57 C58 N8 1.3(8) .
C58 N8 C59 C60 -1.0(8) .
Ag6 N8 C59 C60 176.1(4) 4_575
N8 C59 C60 C56 0.6(8) .
C57 C56 C60 C59 0.8(7) .
C53 C56 C60 C59 179.7(5) .
C65 N9 C61 C62 -1.2(8) .
Ag3 N9 C61 C62 -175.9(4) .
N9 C61 C62 C63 1.2(8) .
C61 C62 C63 C64 -0.5(7) .
C61 C62 C63 C66 179.7(5) .
C62 C63 C64 C65 -0.2(7) .
C66 C63 C64 C65 179.6(4) .
C61 N9 C65 C64 0.4(8) .
Ag3 N9 C65 C64 175.4(4) .
C63 C64 C65 N9 0.3(8) .
C62 C63 C66 C67 -26.2(7) .
C64 C63 C66 C67 154.0(5) .
C62 C63 C66 C70 152.7(5) .
C64 C63 C66 C70 -27.1(7) .
C70 C66 C67 C68 -0.9(7) .
C63 C66 C67 C68 178.0(4) .
C69 N10 C68 C67 1.1(8) .
Ag3 N10 C68 C67 -175.1(4) 4_566
C66 C67 C68 N10 -0.1(8) .
C68 N10 C69 C70 -1.0(7) .
Ag3 N10 C69 C70 175.2(4) 4_566
N10 C69 C70 C66 -0.1(7) .
C67 C66 C70 C69 1.0(7) .
C63 C66 C70 C69 -177.9(4) .
C75 N11 C71 C72 1.2(8) .
Ag8 N11 C71 C72 -179.5(4) .
N11 C71 C72 C73 0.2(9) .
C71 C72 C73 C74 -1.5(8) .
C71 C72 C73 C76 175.7(5) .
C72 C73 C74 C75 1.5(8) .
C76 C73 C74 C75 -175.7(5) .
C71 N11 C75 C74 -1.2(8) .
Ag8 N11 C75 C74 179.4(4) .
C73 C74 C75 N11 -0.2(9) .
C74 C73 C76 C77 150.0(5) .
C72 C73 C76 C77 -27.1(7) .
C74 C73 C76 C80 -27.6(7) .
C72 C73 C76 C80 155.3(5) .
C80 C76 C77 C78 -0.8(7) .
C73 C76 C77 C78 -178.5(5) .
C79 N12 C78 C77 -1.4(8) .
Ag8 N12 C78 C77 -175.0(4) 4_566
C76 C77 C78 N12 1.2(8) .
C78 N12 C79 C80 1.5(8) .
Ag8 N12 C79 C80 174.9(4) 4_566
N12 C79 C80 C76 -1.2(9) .
C77 C76 C80 C79 0.9(8) .
C73 C76 C80 C79 178.6(5) .
C85 N13 C81 C82 0.3(8) .
Ag5 N13 C81 C82 -178.8(4) .
N13 C81 C82 C83 1.0(8) .
C81 C82 C83 C84 -2.4(8) .
C81 C82 C83 C86 175.7(5) .
C82 C83 C84 C85 2.6(8) .
C86 C83 C84 C85 -175.5(5) .
C81 N13 C85 C84 0.0(8) .
Ag5 N13 C85 C84 179.0(4) .
C83 C84 C85 N13 -1.5(9) .
C82 C83 C86 C87 21.9(7) .
C84 C83 C86 C87 -160.0(5) .
C82 C83 C86 C90 -155.5(5) .
C84 C83 C86 C90 22.5(7) .
C90 C86 C87 C88 -0.6(8) .
C83 C86 C87 C88 -178.2(5) .
C89 N14 C88 C87 -0.3(8) .
Ag5 N14 C88 C87 -175.6(4) 4_576
C86 C87 C88 N14 0.0(9) .
C88 N14 C89 C90 1.2(8) .
Ag5 N14 C89 C90 176.5(4) 4_576
N14 C89 C90 C86 -1.9(9) .
C87 C86 C90 C89 1.5(8) .
C83 C86 C90 C89 179.1(5) .
